data_4330972
loop_
_publ_author_name
'Timothy J. Boyle'
'Daniel T. Yonemoto'
'Leigh Anna Steele'
'Joshua Farrell'
'Peter Renehan'
'Taylor Huhta'

_publ_section_title
;
 Coordination Chemistry of N,N,N',N'-Tetrakis(3,5-substituted
 benzyl-2-oxide)-2,2'-(ethylenedioxy)diethanamine Modified Group 4 Metal
 Alkoxides
;
_journal_name_full 'Inorganic Chemistry'
_journal_page_first 12023
_journal_page_last 12031
_journal_paper_doi 10.1021/ic3019327
_journal_volume 51
_journal_year 2012
_chemical_formula_sum 'C82 H136 N2 O10 Ti2'
_chemical_formula_weight 1405.73
_chemical_name_systematic
; 
 ? 
;
_space_group_IT_number 15
_symmetry_cell_setting monoclinic
_symmetry_space_group_name_Hall '-C 2yc'
_symmetry_space_group_name_H-M 'C 1 2/c 1'
_atom_sites_solution_hydrogens geom
_atom_sites_solution_primary direct
_atom_sites_solution_secondary difmap
_audit_creation_method SHELXL-97
_cell_angle_alpha 90.00
_cell_angle_beta 101.795(2)
_cell_angle_gamma 90.00
_cell_formula_units_Z 4
_cell_length_a 15.9322(6)
_cell_length_b 23.3733(6)
_cell_length_c 26.3238(6)
_cell_measurement_reflns_used 8488
_cell_measurement_temperature 173(2)
_cell_measurement_theta_max 21.29
_cell_measurement_theta_min 2.92
_cell_volume 9595.7(5)
_computing_cell_refinement 'Bruker SAINT'
_computing_data_collection 'Bruker APEX2'
_computing_data_reduction 'Bruker SAINT'
_computing_molecular_graphics 'Bruker SHELXTL'
_computing_publication_material 'Bruker SHELXTL'
_computing_structure_refinement 'SHELXL-97 (Sheldrick, 2008)'
_computing_structure_solution 'SHELXS-97 (Sheldrick, 2008)'
_diffrn_ambient_temperature 173(2)
_diffrn_measured_fraction_theta_full 0.989
_diffrn_measured_fraction_theta_max 0.989
_diffrn_measurement_device_type 'Bruker APEX-II CCD'
_diffrn_measurement_method '\f and \w scans'
_diffrn_radiation_monochromator graphite
_diffrn_radiation_source 'fine-focus sealed tube'
_diffrn_radiation_type MoK\a
_diffrn_radiation_wavelength 0.71073
_diffrn_reflns_av_R_equivalents 0.0839
_diffrn_reflns_av_sigmaI/netI 0.0631
_diffrn_reflns_limit_h_max 22
_diffrn_reflns_limit_h_min -22
_diffrn_reflns_limit_k_max 33
_diffrn_reflns_limit_k_min -33
_diffrn_reflns_limit_l_max 35
_diffrn_reflns_limit_l_min -37
_diffrn_reflns_number 107138
_diffrn_reflns_theta_full 30.73
_diffrn_reflns_theta_max 30.73
_diffrn_reflns_theta_min 1.63
_exptl_absorpt_coefficient_mu 0.213
_exptl_absorpt_correction_T_max 0.9196
_exptl_absorpt_correction_T_min 0.8213
_exptl_absorpt_correction_type multi-scan
_exptl_absorpt_process_details SADABS
_exptl_crystal_colour yellow
_exptl_crystal_density_diffrn 0.973
_exptl_crystal_description squarish
_exptl_crystal_F_000 3064
_exptl_crystal_size_max 0.96
_exptl_crystal_size_mid 0.71
_exptl_crystal_size_min 0.40
_platon_squeeze_details
;
;
_refine_diff_density_max 0.549
_refine_diff_density_min -0.556
_refine_diff_density_rms 0.182
_refine_ls_extinction_method none
_refine_ls_goodness_of_fit_ref 1.318
_refine_ls_hydrogen_treatment constr
_refine_ls_matrix_type full
_refine_ls_number_parameters 433
_refine_ls_number_reflns 14781
_refine_ls_number_restraints 0
_refine_ls_restrained_S_all 1.318
_refine_ls_R_factor_all 0.1229
_refine_ls_R_factor_gt 0.0813
_refine_ls_shift/su_max 0.001
_refine_ls_shift/su_mean 0.000
_refine_ls_structure_factor_coef Fsqd
_refine_ls_weighting_details 'calc w=1/[\s^2^(Fo^2^)+(0.1000P)^2^+0.0000P] where P=(Fo^2^+2Fc^2^)/3'
_refine_ls_weighting_scheme calc
_refine_ls_wR_factor_gt 0.2078
_refine_ls_wR_factor_ref 0.2307
_reflns_number_gt 9800
_reflns_number_total 14781
_reflns_threshold_expression >2sigma(I)
_cod_data_source_file ic3019327_si_001_3.cif
_cod_data_source_block aml11sp0201tjbx
_cod_database_code 4330972

loop_
_symmetry_equiv_pos_as_xyz
'x, y, z'
'-x, y, -z+1/2'
'x+1/2, y+1/2, z'
'-x+1/2, y+1/2, -z+1/2'
'-x, -y, -z'
'x, -y, z-1/2'
'-x+1/2, -y+1/2, -z'
'x+1/2, -y+1/2, z-1/2'

loop_
_atom_site_label
_atom_site_type_symbol
_atom_site_fract_x
_atom_site_fract_y
_atom_site_fract_z
_atom_site_U_iso_or_equiv
_atom_site_adp_type
_atom_site_occupancy
_atom_site_symmetry_multiplicity
_atom_site_calc_flag
_atom_site_refinement_flags
Ti1 Ti 0.93125(2) 0.654609(17) 0.606642(14) 0.02233(11) Uani 1 1 d .
N1 N 0.97760(11) 0.74905(8) 0.62161(7) 0.0229(4) Uani 1 1 d .
O1 O 1.04561(10) 0.64594(6) 0.59598(6) 0.0252(3) Uani 1 1 d .
O2 O 0.83336(10) 0.68143(7) 0.63141(6) 0.0299(4) Uani 1 1 d .
O3 O 1.00097(10) 0.66447(6) 0.69443(6) 0.0261(3) Uani 1 1 d .
O4 O 0.91752(11) 0.58063(7) 0.62247(6) 0.0304(4) Uani 1 1 d .
O5 O 0.88232(11) 0.66407(8) 0.53988(6) 0.0327(4) Uani 1 1 d .
C1 C 1.11895(14) 0.67419(9) 0.59554(8) 0.0243(4) Uani 1 1 d .
C2 C 1.19797(15) 0.64523(10) 0.59998(9) 0.0284(5) Uani 1 1 d .
C3 C 1.27000(15) 0.67842(11) 0.59944(10) 0.0323(5) Uani 1 1 d .
H3 H 1.3234 0.6593 0.6023 0.039 Uiso 1 1 calc R
C4 C 1.26960(15) 0.73796(11) 0.59501(10) 0.0313(5) Uani 1 1 d .
C5 C 1.19049(15) 0.76502(10) 0.59112(9) 0.0284(5) Uani 1 1 d .
H5 H 1.1874 0.8055 0.5885 0.034 Uiso 1 1 calc R
C6 C 1.11598(14) 0.73388(9) 0.59103(9) 0.0245(4) Uani 1 1 d .
C7 C 1.20361(16) 0.57995(10) 0.60263(10) 0.0329(5) Uani 1 1 d .
C8 C 1.16388(19) 0.55665(11) 0.64723(10) 0.0380(6) Uani 1 1 d .
H8A H 1.1964 0.5711 0.6804 0.057 Uiso 1 1 calc .
H8B H 1.1659 0.5147 0.6472 0.057 Uiso 1 1 calc .
H8C H 1.1041 0.5693 0.6424 0.057 Uiso 1 1 calc .
C9 C 1.1535(2) 0.55547(11) 0.55076(11) 0.0427(7) Uani 1 1 d .
H9A H 1.0940 0.5689 0.5447 0.064 Uiso 1 1 calc .
H9B H 1.1544 0.5136 0.5523 0.064 Uiso 1 1 calc .
H9C H 1.1803 0.5684 0.5224 0.064 Uiso 1 1 calc .
C10 C 1.2959(2) 0.55766(13) 0.61085(15) 0.0526(8) Uani 1 1 d .
H10A H 1.3215 0.5695 0.5816 0.079 Uiso 1 1 calc .
H10B H 1.2958 0.5158 0.6130 0.079 Uiso 1 1 calc .
H10C H 1.3296 0.5735 0.6431 0.079 Uiso 1 1 calc .
C11 C 1.35232(17) 0.77029(12) 0.59301(12) 0.0389(6) Uani 1 1 d .
C12 C 1.3372(2) 0.83315(14) 0.58097(17) 0.0608(10) Uani 1 1 d .
H12A H 1.3019 0.8375 0.5460 0.091 Uiso 1 1 calc .
H12B H 1.3924 0.8524 0.5827 0.091 Uiso 1 1 calc .
H12C H 1.3076 0.8503 0.6064 0.091 Uiso 1 1 calc .
C13 C 1.4148(2) 0.76494(19) 0.64580(17) 0.0721(11) Uani 1 1 d .
H13A H 1.4687 0.7844 0.6442 0.108 Uiso 1 1 calc .
H13B H 1.4262 0.7244 0.6540 0.108 Uiso 1 1 calc .
H13C H 1.3893 0.7826 0.6728 0.108 Uiso 1 1 calc .
C14 C 1.3943(2) 0.74329(17) 0.55101(18) 0.0722(12) Uani 1 1 d .
H14A H 1.3552 0.7465 0.5172 0.108 Uiso 1 1 calc .
H14B H 1.4065 0.7029 0.5592 0.108 Uiso 1 1 calc .
H14C H 1.4479 0.7634 0.5499 0.108 Uiso 1 1 calc .
C15 C 1.03088(15) 0.76400(10) 0.58309(9) 0.0268(5) Uani 1 1 d .
H15A H 1.0412 0.8058 0.5845 0.032 Uiso 1 1 calc R
H15B H 0.9979 0.7548 0.5479 0.032 Uiso 1 1 calc R
C16 C 0.90033(14) 0.78661(10) 0.60946(9) 0.0258(4) Uani 1 1 d .
H16A H 0.8684 0.7776 0.5740 0.031 Uiso 1 1 calc R
H16B H 0.9194 0.8269 0.6095 0.031 Uiso 1 1 calc R
C17 C 0.84043(14) 0.78091(10) 0.64641(9) 0.0275(5) Uani 1 1 d .
C18 C 0.81702(16) 0.82924(12) 0.67156(10) 0.0337(5) Uani 1 1 d .
H18 H 0.8431 0.8649 0.6672 0.040 Uiso 1 1 calc R
C19 C 0.75722(18) 0.82658(13) 0.70254(10) 0.0397(6) Uani 1 1 d .
C20 C 0.71818(17) 0.77341(13) 0.70608(11) 0.0421(7) Uani 1 1 d .
H20 H 0.6751 0.7711 0.7262 0.051 Uiso 1 1 calc R
C21 C 0.73866(15) 0.72360(12) 0.68184(9) 0.0332(5) Uani 1 1 d .
C22 C 0.80544(14) 0.72759(11) 0.65321(9) 0.0280(5) Uani 1 1 d .
C23 C 0.68779(17) 0.66794(13) 0.68294(11) 0.0419(7) Uani 1 1 d .
C24 C 0.6436(2) 0.65233(15) 0.62712(13) 0.0533(8) Uani 1 1 d .
H24A H 0.6015 0.6819 0.6133 0.080 Uiso 1 1 calc .
H24B H 0.6145 0.6154 0.6271 0.080 Uiso 1 1 calc .
H24C H 0.6866 0.6498 0.6054 0.080 Uiso 1 1 calc .
C25 C 0.6191(2) 0.67305(18) 0.71622(16) 0.0672(11) Uani 1 1 d .
H25A H 0.5780 0.7030 0.7019 0.101 Uiso 1 1 calc .
H25B H 0.6466 0.6829 0.7519 0.101 Uiso 1 1 calc .
H25C H 0.5890 0.6365 0.7160 0.101 Uiso 1 1 calc .
C26 C 0.74671(19) 0.61875(14) 0.70637(12) 0.0468(7) Uani 1 1 d .
H26A H 0.7128 0.5837 0.7062 0.070 Uiso 1 1 calc .
H26B H 0.7743 0.6283 0.7421 0.070 Uiso 1 1 calc .
H26C H 0.7907 0.6128 0.6858 0.070 Uiso 1 1 calc .
C27 C 0.7317(2) 0.87861(14) 0.73188(12) 0.0500(8) Uani 1 1 d .
C28 C 0.7542(3) 0.86627(16) 0.79031(12) 0.0620(10) Uani 1 1 d .
H28A H 0.7244 0.8316 0.7978 0.093 Uiso 1 1 calc .
H28B H 0.7364 0.8986 0.8093 0.093 Uiso 1 1 calc .
H28C H 0.8163 0.8607 0.8012 0.093 Uiso 1 1 calc .
C29 C 0.7816(3) 0.93232(15) 0.72270(15) 0.0699(11) Uani 1 1 d .
H29A H 0.7629 0.9647 0.7413 0.105 Uiso 1 1 calc .
H29B H 0.7708 0.9408 0.6855 0.105 Uiso 1 1 calc .
H29C H 0.8431 0.9258 0.7354 0.105 Uiso 1 1 calc .
C30 C 0.6362(3) 0.8903(2) 0.71401(18) 0.0852(14) Uani 1 1 d .
H30A H 0.6035 0.8578 0.7231 0.128 Uiso 1 1 calc .
H30B H 0.6228 0.8958 0.6763 0.128 Uiso 1 1 calc .
H30C H 0.6209 0.9249 0.7311 0.128 Uiso 1 1 calc .
C31 C 1.02560(14) 0.76096(10) 0.67545(9) 0.0261(5) Uani 1 1 d .
H31A H 0.9858 0.7775 0.6959 0.031 Uiso 1 1 calc R
H31B H 1.0708 0.7896 0.6741 0.031 Uiso 1 1 calc R
C32 C 1.06647(15) 0.70775(10) 0.70258(9) 0.0272(5) Uani 1 1 d .
H32A H 1.1159 0.6956 0.6877 0.033 Uiso 1 1 calc R
H32B H 1.0868 0.7151 0.7401 0.033 Uiso 1 1 calc R
C33 C 1.02339(17) 0.61600(10) 0.72825(9) 0.0289(5) Uani 1 1 d .
H33A H 1.0859 0.6165 0.7426 0.035 Uiso 1 1 calc R
H33B H 1.0099 0.5804 0.7079 0.035 Uiso 1 1 calc R
C34 C 0.89142(19) 0.52258(11) 0.61261(11) 0.0395(6) Uani 1 1 d .
C35 C 0.9417(2) 0.49683(14) 0.57585(14) 0.0579(9) Uani 1 1 d .
H35A H 0.9311 0.5186 0.5434 0.087 Uiso 1 1 calc .
H35B H 0.9239 0.4570 0.5686 0.087 Uiso 1 1 calc .
H35C H 1.0030 0.4980 0.5916 0.087 Uiso 1 1 calc .
C36 C 0.9086(3) 0.49047(14) 0.66398(13) 0.0669(11) Uani 1 1 d .
H36A H 0.9701 0.4917 0.6793 0.100 Uiso 1 1 calc .
H36B H 0.8904 0.4506 0.6580 0.100 Uiso 1 1 calc .
H36C H 0.8765 0.5084 0.6877 0.100 Uiso 1 1 calc .
C37 C 0.7957(2) 0.52195(17) 0.58993(16) 0.0689(10) Uani 1 1 d .
H37A H 0.7646 0.5359 0.6159 0.103 Uiso 1 1 calc .
H37B H 0.7775 0.4828 0.5799 0.103 Uiso 1 1 calc .
H37C H 0.7834 0.5468 0.5593 0.103 Uiso 1 1 calc .
C38 C 0.86371(16) 0.65906(11) 0.48473(9) 0.0323(5) Uani 1 1 d .
C39 C 0.9379(2) 0.62898(16) 0.46830(12) 0.0564(9) Uani 1 1 d .
H39A H 0.9910 0.6502 0.4814 0.085 Uiso 1 1 calc .
H39B H 0.9275 0.6271 0.4303 0.085 Uiso 1 1 calc .
H39C H 0.9432 0.5901 0.4826 0.085 Uiso 1 1 calc .
C40 C 0.7811(2) 0.62482(15) 0.46941(12) 0.0550(8) Uani 1 1 d .
H40A H 0.7895 0.5865 0.4847 0.083 Uiso 1 1 calc .
H40B H 0.7657 0.6216 0.4315 0.083 Uiso 1 1 calc .
H40C H 0.7349 0.6443 0.4821 0.083 Uiso 1 1 calc .
C41 C 0.85060(19) 0.71909(12) 0.46124(10) 0.0418(6) Uani 1 1 d .
H41A H 0.8005 0.7369 0.4710 0.063 Uiso 1 1 calc .
H41B H 0.8413 0.7165 0.4234 0.063 Uiso 1 1 calc .
H41C H 0.9016 0.7424 0.4743 0.063 Uiso 1 1 calc .

loop_
_atom_site_aniso_label
_atom_site_aniso_U_11
_atom_site_aniso_U_22
_atom_site_aniso_U_33
_atom_site_aniso_U_23
_atom_site_aniso_U_13
_atom_site_aniso_U_12
Ti1 0.0226(2) 0.0241(2) 0.02007(18) 0.00092(15) 0.00397(14) -0.00351(15)
N1 0.0228(9) 0.0243(9) 0.0213(8) 0.0012(7) 0.0038(7) -0.0003(7)
O1 0.0249(8) 0.0232(8) 0.0287(8) -0.0004(6) 0.0085(6) -0.0032(6)
O2 0.0247(8) 0.0342(9) 0.0319(9) 0.0016(7) 0.0083(7) -0.0012(7)
O3 0.0316(8) 0.0245(8) 0.0207(7) 0.0025(6) 0.0018(6) -0.0014(6)
O4 0.0318(9) 0.0271(8) 0.0324(9) 0.0019(7) 0.0066(7) -0.0085(7)
O5 0.0343(9) 0.0414(10) 0.0206(7) 0.0032(7) 0.0013(7) -0.0021(7)
C1 0.0248(11) 0.0250(10) 0.0243(10) 0.0005(8) 0.0078(8) -0.0019(8)
C2 0.0270(11) 0.0276(11) 0.0309(11) -0.0010(9) 0.0069(9) 0.0016(9)
C3 0.0229(11) 0.0337(13) 0.0411(13) -0.0006(11) 0.0083(10) 0.0023(9)
C4 0.0239(11) 0.0361(13) 0.0350(12) -0.0011(10) 0.0083(10) -0.0041(9)
C5 0.0284(12) 0.0245(11) 0.0342(12) 0.0006(9) 0.0106(10) -0.0034(9)
C6 0.0219(10) 0.0257(11) 0.0272(10) 0.0014(9) 0.0077(8) -0.0011(8)
C7 0.0332(13) 0.0279(12) 0.0397(13) -0.0002(10) 0.0120(11) 0.0073(10)
C8 0.0491(16) 0.0296(13) 0.0371(13) 0.0036(11) 0.0131(12) 0.0040(11)
C9 0.0596(19) 0.0326(13) 0.0382(14) -0.0088(11) 0.0153(13) -0.0005(12)
C10 0.0406(16) 0.0362(15) 0.085(2) 0.0059(15) 0.0214(16) 0.0159(12)
C11 0.0303(13) 0.0382(14) 0.0515(16) -0.0043(12) 0.0162(12) -0.0069(11)
C12 0.0433(17) 0.0455(18) 0.100(3) 0.0054(18) 0.0300(18) -0.0145(14)
C13 0.0372(18) 0.093(3) 0.080(3) -0.003(2) -0.0023(17) -0.0205(18)
C14 0.063(2) 0.067(2) 0.104(3) -0.024(2) 0.058(2) -0.0196(19)
C15 0.0276(11) 0.0241(11) 0.0297(11) 0.0053(9) 0.0083(9) 0.0002(9)
C16 0.0230(10) 0.0267(11) 0.0281(11) 0.0025(9) 0.0066(9) 0.0029(9)
C17 0.0221(11) 0.0359(12) 0.0237(10) 0.0024(9) 0.0031(8) 0.0051(9)
C18 0.0316(13) 0.0392(13) 0.0295(12) 0.0033(10) 0.0048(10) 0.0105(11)
C19 0.0420(15) 0.0468(15) 0.0310(12) 0.0070(11) 0.0090(11) 0.0186(12)
C20 0.0328(14) 0.0599(18) 0.0369(14) 0.0111(13) 0.0150(11) 0.0163(13)
C21 0.0232(11) 0.0486(15) 0.0281(11) 0.0113(11) 0.0060(9) 0.0072(10)
C22 0.0218(11) 0.0393(13) 0.0223(10) 0.0041(9) 0.0032(8) 0.0047(9)
C23 0.0276(13) 0.0558(17) 0.0446(15) 0.0158(13) 0.0130(11) 0.0014(12)
C24 0.0353(15) 0.064(2) 0.0543(18) 0.0206(16) -0.0061(13) -0.0128(14)
C25 0.0386(17) 0.088(3) 0.085(3) 0.026(2) 0.0354(18) 0.0090(17)
C26 0.0371(15) 0.0573(19) 0.0469(16) 0.0206(14) 0.0103(13) 0.0035(13)
C27 0.060(2) 0.0532(18) 0.0398(15) 0.0029(13) 0.0167(14) 0.0286(15)
C28 0.088(3) 0.062(2) 0.0387(16) -0.0005(15) 0.0208(17) 0.0196(19)
C29 0.107(3) 0.0466(19) 0.066(2) 0.0023(17) 0.039(2) 0.029(2)
C30 0.066(3) 0.097(3) 0.087(3) -0.025(2) 0.002(2) 0.048(2)
C31 0.0236(11) 0.0265(11) 0.0269(10) -0.0024(9) 0.0020(9) -0.0023(8)
C32 0.0264(11) 0.0312(12) 0.0219(10) -0.0016(9) 0.0001(8) -0.0010(9)
C33 0.0383(13) 0.0238(11) 0.0224(10) 0.0016(9) 0.0007(9) 0.0048(9)
C34 0.0531(17) 0.0259(12) 0.0391(14) -0.0022(11) 0.0088(12) -0.0156(11)
C35 0.076(2) 0.0402(16) 0.061(2) -0.0186(15) 0.0218(18) -0.0176(16)
C36 0.114(3) 0.0364(16) 0.0498(19) 0.0095(14) 0.0145(19) -0.0275(19)
C37 0.053(2) 0.073(2) 0.078(3) -0.010(2) 0.0071(18) -0.0315(18)
C38 0.0318(12) 0.0415(14) 0.0217(10) 0.0016(10) 0.0014(9) -0.0001(10)
C39 0.067(2) 0.067(2) 0.0402(16) 0.0027(15) 0.0234(15) 0.0191(17)
C40 0.0516(19) 0.061(2) 0.0441(17) 0.0048(15) -0.0104(14) -0.0159(16)
C41 0.0429(16) 0.0457(16) 0.0316(13) 0.0075(11) -0.0045(11) 0.0001(12)

loop_
_atom_type_symbol
_atom_type_description
_atom_type_scat_dispersion_real
_atom_type_scat_dispersion_imag
_atom_type_scat_source
C C 0.0033 0.0016 'International Tables Vol C Tables 4.2.6.8 and 6.1.1.4'
H H 0.0000 0.0000 'International Tables Vol C Tables 4.2.6.8 and 6.1.1.4'
N N 0.0061 0.0033 'International Tables Vol C Tables 4.2.6.8 and 6.1.1.4'
O O 0.0106 0.0060 'International Tables Vol C Tables 4.2.6.8 and 6.1.1.4'
Ti Ti 0.2776 0.4457 'International Tables Vol C Tables 4.2.6.8 and 6.1.1.4'

loop_
_geom_angle_atom_site_label_1
_geom_angle_atom_site_label_2
_geom_angle_atom_site_label_3
_geom_angle
_geom_angle_site_symmetry_1
_geom_angle_site_symmetry_3
O5 Ti1 O4 107.29(8) . .
O5 Ti1 O1 96.10(8) . .
O4 Ti1 O1 95.55(7) . .
O5 Ti1 O2 94.16(8) . .
O4 Ti1 O2 95.14(8) . .
O1 Ti1 O2 162.28(7) . .
O5 Ti1 N1 96.23(7) . .
O4 Ti1 N1 156.48(7) . .
O1 Ti1 N1 81.19(7) . .
O2 Ti1 N1 83.37(7) . .
O5 Ti1 O3 167.13(7) . .
O4 Ti1 O3 85.55(7) . .
O1 Ti1 O3 83.23(6) . .
O2 Ti1 O3 83.56(6) . .
N1 Ti1 O3 70.94(6) . .
C15 N1 C16 106.01(16) . .
C15 N1 C31 110.46(17) . .
C16 N1 C31 109.51(17) . .
C15 N1 Ti1 108.12(13) . .
C16 N1 Ti1 107.54(13) . .
C31 N1 Ti1 114.80(13) . .
C1 O1 Ti1 143.73(14) . .
C22 O2 Ti1 140.74(15) . .
C32 O3 C33 112.38(17) . .
C32 O3 Ti1 113.36(12) . .
C33 O3 Ti1 122.40(13) . .
C34 O4 Ti1 156.14(16) . .
C38 O5 Ti1 161.89(17) . .
O1 C1 C6 118.4(2) . .
O1 C1 C2 121.7(2) . .
C6 C1 C2 119.9(2) . .
C3 C2 C1 117.1(2) . .
C3 C2 C7 121.1(2) . .
C1 C2 C7 121.7(2) . .
C2 C3 C4 124.6(2) . .
C2 C3 H3 117.7 . .
C4 C3 H3 117.7 . .
C5 C4 C3 116.5(2) . .
C5 C4 C11 123.1(2) . .
C3 C4 C11 120.4(2) . .
C6 C5 C4 121.4(2) . .
C6 C5 H5 119.3 . .
C4 C5 H5 119.3 . .
C5 C6 C1 120.5(2) . .
C5 C6 C15 120.0(2) . .
C1 C6 C15 119.5(2) . .
C2 C7 C10 113.0(2) . .
C2 C7 C8 110.9(2) . .
C10 C7 C8 107.7(2) . .
C2 C7 C9 108.3(2) . .
C10 C7 C9 107.9(2) . .
C8 C7 C9 108.9(2) . .
C7 C8 H8A 109.5 . .
C7 C8 H8B 109.5 . .
H8A C8 H8B 109.5 . .
C7 C8 H8C 109.5 . .
H8A C8 H8C 109.5 . .
H8B C8 H8C 109.5 . .
C7 C9 H9A 109.5 . .
C7 C9 H9B 109.5 . .
H9A C9 H9B 109.5 . .
C7 C9 H9C 109.5 . .
H9A C9 H9C 109.5 . .
H9B C9 H9C 109.5 . .
C7 C10 H10A 109.5 . .
C7 C10 H10B 109.5 . .
H10A C10 H10B 109.5 . .
C7 C10 H10C 109.5 . .
H10A C10 H10C 109.5 . .
H10B C10 H10C 109.5 . .
C12 C11 C4 112.7(2) . .
C12 C11 C14 108.8(3) . .
C4 C11 C14 109.0(2) . .
C12 C11 C13 108.3(3) . .
C4 C11 C13 109.4(2) . .
C14 C11 C13 108.6(3) . .
C11 C12 H12A 109.5 . .
C11 C12 H12B 109.5 . .
H12A C12 H12B 109.5 . .
C11 C12 H12C 109.5 . .
H12A C12 H12C 109.5 . .
H12B C12 H12C 109.5 . .
C11 C13 H13A 109.5 . .
C11 C13 H13B 109.5 . .
H13A C13 H13B 109.5 . .
C11 C13 H13C 109.5 . .
H13A C13 H13C 109.5 . .
H13B C13 H13C 109.5 . .
C11 C14 H14A 109.5 . .
C11 C14 H14B 109.5 . .
H14A C14 H14B 109.5 . .
C11 C14 H14C 109.5 . .
H14A C14 H14C 109.5 . .
H14B C14 H14C 109.5 . .
N1 C15 C6 114.72(18) . .
N1 C15 H15A 108.6 . .
C6 C15 H15A 108.6 . .
N1 C15 H15B 108.6 . .
C6 C15 H15B 108.6 . .
H15A C15 H15B 107.6 . .
N1 C16 C17 114.50(18) . .
N1 C16 H16A 108.6 . .
C17 C16 H16A 108.6 . .
N1 C16 H16B 108.6 . .
C17 C16 H16B 108.6 . .
H16A C16 H16B 107.6 . .
C22 C17 C18 120.7(2) . .
C22 C17 C16 119.2(2) . .
C18 C17 C16 120.1(2) . .
C19 C18 C17 121.9(3) . .
C19 C18 H18 119.1 . .
C17 C18 H18 119.1 . .
C18 C19 C20 116.7(3) . .
C18 C19 C27 123.2(3) . .
C20 C19 C27 120.1(3) . .
C21 C20 C19 124.1(2) . .
C21 C20 H20 118.0 . .
C19 C20 H20 118.0 . .
C20 C21 C22 117.1(2) . .
C20 C21 C23 121.6(2) . .
C22 C21 C23 121.2(2) . .
O2 C22 C17 119.3(2) . .
O2 C22 C21 121.5(2) . .
C17 C22 C21 119.2(2) . .
C26 C23 C21 111.2(2) . .
C26 C23 C24 109.3(3) . .
C21 C23 C24 108.9(2) . .
C26 C23 C25 106.1(2) . .
C21 C23 C25 112.6(3) . .
C24 C23 C25 108.8(3) . .
C23 C24 H24A 109.5 . .
C23 C24 H24B 109.5 . .
H24A C24 H24B 109.5 . .
C23 C24 H24C 109.5 . .
H24A C24 H24C 109.5 . .
H24B C24 H24C 109.5 . .
C23 C25 H25A 109.5 . .
C23 C25 H25B 109.5 . .
H25A C25 H25B 109.5 . .
C23 C25 H25C 109.5 . .
H25A C25 H25C 109.5 . .
H25B C25 H25C 109.5 . .
C23 C26 H26A 109.5 . .
C23 C26 H26B 109.5 . .
H26A C26 H26B 109.5 . .
C23 C26 H26C 109.5 . .
H26A C26 H26C 109.5 . .
H26B C26 H26C 109.5 . .
C30 C27 C29 108.8(3) . .
C30 C27 C28 111.0(3) . .
C29 C27 C28 106.9(3) . .
C30 C27 C19 109.7(3) . .
C29 C27 C19 111.7(3) . .
C28 C27 C19 108.8(2) . .
C27 C28 H28A 109.5 . .
C27 C28 H28B 109.5 . .
H28A C28 H28B 109.5 . .
C27 C28 H28C 109.5 . .
H28A C28 H28C 109.5 . .
H28B C28 H28C 109.5 . .
C27 C29 H29A 109.5 . .
C27 C29 H29B 109.5 . .
H29A C29 H29B 109.5 . .
C27 C29 H29C 109.5 . .
H29A C29 H29C 109.5 . .
H29B C29 H29C 109.5 . .
C27 C30 H30A 109.5 . .
C27 C30 H30B 109.5 . .
H30A C30 H30B 109.5 . .
C27 C30 H30C 109.5 . .
H30A C30 H30C 109.5 . .
H30B C30 H30C 109.5 . .
N1 C31 C32 112.48(18) . .
N1 C31 H31A 109.1 . .
C32 C31 H31A 109.1 . .
N1 C31 H31B 109.1 . .
C32 C31 H31B 109.1 . .
H31A C31 H31B 107.8 . .
O3 C32 C31 106.18(17) . .
O3 C32 H32A 110.5 . .
C31 C32 H32A 110.5 . .
O3 C32 H32B 110.5 . .
C31 C32 H32B 110.5 . .
H32A C32 H32B 108.7 . .
O3 C33 C33 112.07(17) . 2_756
O3 C33 H33A 109.2 . .
C33 C33 H33A 109.2 2_756 .
O3 C33 H33B 109.2 . .
C33 C33 H33B 109.2 2_756 .
H33A C33 H33B 107.9 . .
O4 C34 C35 108.9(2) . .
O4 C34 C37 108.2(3) . .
C35 C34 C37 111.6(3) . .
O4 C34 C36 108.3(2) . .
C35 C34 C36 110.6(3) . .
C37 C34 C36 109.2(3) . .
C34 C35 H35A 109.5 . .
C34 C35 H35B 109.5 . .
H35A C35 H35B 109.5 . .
C34 C35 H35C 109.5 . .
H35A C35 H35C 109.5 . .
H35B C35 H35C 109.5 . .
C34 C36 H36A 109.5 . .
C34 C36 H36B 109.5 . .
H36A C36 H36B 109.5 . .
C34 C36 H36C 109.5 . .
H36A C36 H36C 109.5 . .
H36B C36 H36C 109.5 . .
C34 C37 H37A 109.5 . .
C34 C37 H37B 109.5 . .
H37A C37 H37B 109.5 . .
C34 C37 H37C 109.5 . .
H37A C37 H37C 109.5 . .
H37B C37 H37C 109.5 . .
O5 C38 C39 108.5(2) . .
O5 C38 C40 107.5(2) . .
C39 C38 C40 111.3(3) . .
O5 C38 C41 108.6(2) . .
C39 C38 C41 111.2(2) . .
C40 C38 C41 109.6(2) . .
C38 C39 H39A 109.5 . .
C38 C39 H39B 109.5 . .
H39A C39 H39B 109.5 . .
C38 C39 H39C 109.5 . .
H39A C39 H39C 109.5 . .
H39B C39 H39C 109.5 . .
C38 C40 H40A 109.5 . .
C38 C40 H40B 109.5 . .
H40A C40 H40B 109.5 . .
C38 C40 H40C 109.5 . .
H40A C40 H40C 109.5 . .
H40B C40 H40C 109.5 . .
C38 C41 H41A 109.5 . .
C38 C41 H41B 109.5 . .
H41A C41 H41B 109.5 . .
C38 C41 H41C 109.5 . .
H41A C41 H41C 109.5 . .
H41B C41 H41C 109.5 . .

loop_
_geom_bond_atom_site_label_1
_geom_bond_atom_site_label_2
_geom_bond_distance
_geom_bond_site_symmetry_2
Ti1 O5 1.7847(16) .
Ti1 O4 1.8025(16) .
Ti1 O1 1.9100(16) .
Ti1 O2 1.9149(17) .
Ti1 N1 2.3354(19) .
Ti1 O3 2.3617(16) .
N1 C15 1.491(3) .
N1 C16 1.493(3) .
N1 C31 1.493(3) .
O1 C1 1.344(3) .
O2 C22 1.340(3) .
O3 C32 1.438(3) .
O3 C33 1.440(3) .
O4 C34 1.427(3) .
O5 C38 1.426(3) .
C1 C6 1.400(3) .
C1 C2 1.413(3) .
C2 C3 1.388(3) .
C2 C7 1.529(3) .
C3 C4 1.396(4) .
C3 H3 0.9500 .
C4 C5 1.395(3) .
C4 C11 1.529(3) .
C5 C6 1.392(3) .
C5 H5 0.9500 .
C6 C15 1.504(3) .
C7 C10 1.534(4) .
C7 C8 1.542(4) .
C7 C9 1.544(4) .
C8 H8A 0.9800 .
C8 H8B 0.9800 .
C8 H8C 0.9800 .
C9 H9A 0.9800 .
C9 H9B 0.9800 .
C9 H9C 0.9800 .
C10 H10A 0.9800 .
C10 H10B 0.9800 .
C10 H10C 0.9800 .
C11 C12 1.512(4) .
C11 C14 1.540(4) .
C11 C13 1.540(5) .
C12 H12A 0.9800 .
C12 H12B 0.9800 .
C12 H12C 0.9800 .
C13 H13A 0.9800 .
C13 H13B 0.9800 .
C13 H13C 0.9800 .
C14 H14A 0.9800 .
C14 H14B 0.9800 .
C14 H14C 0.9800 .
C15 H15A 0.9900 .
C15 H15B 0.9900 .
C16 C17 1.501(3) .
C16 H16A 0.9900 .
C16 H16B 0.9900 .
C17 C22 1.392(3) .
C17 C18 1.398(3) .
C18 C19 1.376(4) .
C18 H18 0.9500 .
C19 C20 1.401(4) .
C19 C27 1.539(4) .
C20 C21 1.398(4) .
C20 H20 0.9500 .
C21 C22 1.427(3) .
C21 C23 1.536(4) .
C23 C26 1.532(4) .
C23 C24 1.538(4) .
C23 C25 1.540(4) .
C24 H24A 0.9800 .
C24 H24B 0.9800 .
C24 H24C 0.9800 .
C25 H25A 0.9800 .
C25 H25B 0.9800 .
C25 H25C 0.9800 .
C26 H26A 0.9800 .
C26 H26B 0.9800 .
C26 H26C 0.9800 .
C27 C30 1.523(5) .
C27 C29 1.531(5) .
C27 C28 1.534(4) .
C28 H28A 0.9800 .
C28 H28B 0.9800 .
C28 H28C 0.9800 .
C29 H29A 0.9800 .
C29 H29B 0.9800 .
C29 H29C 0.9800 .
C30 H30A 0.9800 .
C30 H30B 0.9800 .
C30 H30C 0.9800 .
C31 C32 1.513(3) .
C31 H31A 0.9900 .
C31 H31B 0.9900 .
C32 H32A 0.9900 .
C32 H32B 0.9900 .
C33 C33 1.488(5) 2_756
C33 H33A 0.9900 .
C33 H33B 0.9900 .
C34 C35 1.503(4) .
C34 C37 1.520(5) .
C34 C36 1.522(4) .
C35 H35A 0.9800 .
C35 H35B 0.9800 .
C35 H35C 0.9800 .
C36 H36A 0.9800 .
C36 H36B 0.9800 .
C36 H36C 0.9800 .
C37 H37A 0.9800 .
C37 H37B 0.9800 .
C37 H37C 0.9800 .
C38 C39 1.512(4) .
C38 C40 1.523(4) .
C38 C41 1.530(4) .
C39 H39A 0.9800 .
C39 H39B 0.9800 .
C39 H39C 0.9800 .
C40 H40A 0.9800 .
C40 H40B 0.9800 .
C40 H40C 0.9800 .
C41 H41A 0.9800 .
C41 H41B 0.9800 .
C41 H41C 0.9800 .

loop_
_platon_squeeze_void_nr
_platon_squeeze_void_average_x
_platon_squeeze_void_average_y
_platon_squeeze_void_average_z
_platon_squeeze_void_volume
_platon_squeeze_void_count_electrons
_platon_squeeze_void_content
1 0.000 0.000 0.001 972 60 ' '
2 0.500 0.500 0.456 972 60 ' '
